data_4347707
loop_
_publ_author_name
'Mart\'in-Caballero, Jagoba'
'San Jos\'e W\'ery, Ana'
'Reinoso, Santiago'
'Artetxe, Be\~nat'
'San Felices, Leire'
'El Bakkali, Bouchra'
'Trautwein, Guido'
'Alca\~niz-Monge, Juan'
'Vilas, Jos\'e Luis'
'Guti\'errez-Zorrilla, Juan M'

_publ_section_title
;
 A Robust Open Framework Formed by Decavanadate Clusters and Copper(II)
 Complexes of Macrocyclic Polyamines: Permanent Microporosity and
 Catalytic Oxidation of Cycloalkanes.
;
_journal_issue 10
_journal_name_full 'Inorganic chemistry'
_journal_page_first 4970
_journal_page_last 4979
_journal_paper_doi 10.1021/acs.inorgchem.6b00505
_journal_volume 55
_journal_year 2016
_chemical_formula_moiety 'C30 H92 Cu3 N12 O38 V10'
_chemical_formula_sum 'C30 H92 Cu3 N12 O38 V10'
_chemical_formula_weight 1929.18
_space_group_IT_number 2
_space_group_name_Hall '-P 1'
_space_group_name_H-M_alt 'P -1'
_symmetry_cell_setting triclinic
_symmetry_Int_Tables_number 2
_symmetry_space_group_name_Hall '-P 1'
_symmetry_space_group_name_H-M 'P -1'
_atom_sites_solution_hydrogens geom
_atom_sites_solution_primary direct
_atom_sites_solution_secondary difmap
_audit_creation_date 2015-12-21T17:07:27-00:00
_audit_creation_method 'WinGX routine CIF_UPDATE'
_cell_angle_alpha 95.752(5)
_cell_angle_beta 105.003(6)
_cell_angle_gamma 90.677(6)
_cell_formula_units_Z 1
_cell_length_a 10.6665(8)
_cell_length_b 11.9325(9)
_cell_length_c 13.7832(8)
_cell_measurement_reflns_used 4055
_cell_measurement_temperature 100(2)
_cell_measurement_theta_max 73.704
_cell_measurement_theta_min 3.305
_cell_volume 1684.7(2)
_computing_cell_refinement
;
        CrysAlisPro, Agilent Technologies,
        Version 1.171.37.34 (release 22-05-2014 CrysAlis171 .NET)
        (compiled May 22 2014,16:03:01)
;
_computing_data_collection
;
        CrysAlisPro, Agilent Technologies,
        Version 1.171.37.34 (release 22-05-2014 CrysAlis171 .NET)
        (compiled May 22 2014,16:03:01)
;
_computing_data_reduction
;
        CrysAlisPro, Agilent Technologies,
        Version 1.171.37.34 (release 22-05-2014 CrysAlis171 .NET)
        (compiled May 22 2014,16:03:01)
;
_computing_molecular_graphics 'Ortep-3 for Windows (Farrugia, 1997)'
_computing_publication_material 'WinGX publication routines (Farrugia, 1999)'
_computing_structure_refinement 'SHELXL-2014/6 (Sheldrick, 2014)'
_computing_structure_solution 'OLEX2 (Dolomanov, 2009)'
_diffrn_ambient_temperature 100(2)
_diffrn_detector 'CCD plate'
_diffrn_detector_area_resol_mean 5.2012
_diffrn_detector_type Atlas
_diffrn_measured_fraction_theta_full 0.996
_diffrn_measured_fraction_theta_max 0.996
_diffrn_measurement_device '\k-geometry diffractometer'
_diffrn_measurement_device_type 'SuperNova, Single source at offset'
_diffrn_measurement_method '\w scans'
_diffrn_orient_matrix_UB_11 -0.0990346
_diffrn_orient_matrix_UB_12 -0.0947405
_diffrn_orient_matrix_UB_13 0.0007099
_diffrn_orient_matrix_UB_21 0.1054576
_diffrn_orient_matrix_UB_22 -0.0874188
_diffrn_orient_matrix_UB_23 0.0016136
_diffrn_orient_matrix_UB_31 0.038262
_diffrn_orient_matrix_UB_32 0.0156768
_diffrn_orient_matrix_UB_33 0.1163691
_diffrn_radiation_monochromator mirror
_diffrn_radiation_probe x-ray
_diffrn_radiation_source 'SuperNova (Cu) X-ray Source'
_diffrn_radiation_type CuK\a
_diffrn_radiation_wavelength 1.54184
_diffrn_reflns_av_R_equivalents 0.0457
_diffrn_reflns_av_unetI/netI 0.0789
_diffrn_reflns_limit_h_max 12
_diffrn_reflns_limit_h_min -12
_diffrn_reflns_limit_k_max 13
_diffrn_reflns_limit_k_min -14
_diffrn_reflns_limit_l_max 16
_diffrn_reflns_limit_l_min -12
_diffrn_reflns_number 11577
_diffrn_reflns_theta_full 66.99
_diffrn_reflns_theta_max 66.99
_diffrn_reflns_theta_min 3.34
_exptl_absorpt_coefficient_mu 12.928
_exptl_absorpt_correction_T_max 0.701
_exptl_absorpt_correction_T_min 0.334
_exptl_absorpt_correction_type analytical
_exptl_absorpt_process_details
;
        CrysAlisPro, Agilent Technologies,
        Version 1.171.37.34 (release 22-05-2014 CrysAlis171 .NET)
        (compiled May 22 2014,16:03:01)
Analytical numeric absorption correction using a multifaceted crystal
                        model based on expressions derived by R.C. Clark & J.S.
        (Clark, R. C. & Reid, J. S. (1995). Acta Cryst. A51, 887-897)
        Empirical absorption correction using spherical harmonics,
 implemented in SCALE3 ABSPACK scaling algorithm.
;
_exptl_crystal_colour orange
_exptl_crystal_density_diffrn 1.902
_exptl_crystal_density_method 'not measured'
_exptl_crystal_description prism
_exptl_crystal_F_000 977
_exptl_crystal_size_max 0.1566
_exptl_crystal_size_mid 0.0755
_exptl_crystal_size_min 0.0371
_refine_diff_density_max 2.145
_refine_diff_density_min -0.902
_refine_diff_density_rms 0.155
_refine_ls_extinction_method none
_refine_ls_goodness_of_fit_ref 1.038
_refine_ls_hydrogen_treatment constr
_refine_ls_matrix_type full
_refine_ls_number_parameters 469
_refine_ls_number_reflns 5977
_refine_ls_number_restraints 0
_refine_ls_restrained_S_all 1.038
_refine_ls_R_factor_all 0.07
_refine_ls_R_factor_gt 0.0567
_refine_ls_shift/su_max 0.001
_refine_ls_shift/su_mean 0
_refine_ls_structure_factor_coef Fsqd
_refine_ls_weighting_details 'calc w=1/[\s^2^(Fo^2^)+(0.0965P)^2^+2.3804P] where P=(Fo^2^+2Fc^2^)/3'
_refine_ls_weighting_scheme calc
_refine_ls_wR_factor_gt 0.1534
_refine_ls_wR_factor_ref 0.1661
_reflns_number_gt 4821
_reflns_number_total 5977
_reflns_threshold_expression >2sigma(I)
_cod_data_source_file ic6b00505_si_002.cif
_cod_data_source_block 1
_cod_database_code 4347707

loop_
_symmetry_equiv_pos_as_xyz
'x, y, z'
'-x, -y, -z'

loop_
_atom_site_label
_atom_site_type_symbol
_atom_site_fract_x
_atom_site_fract_y
_atom_site_fract_z
_atom_site_U_iso_or_equiv
_atom_site_adp_type
_atom_site_occupancy
_atom_site_calc_flag
_atom_site_disorder_assembly
_atom_site_disorder_group
Cu1A Cu 0.5 0.5 0 0.0310(3) Uani 1 d . .
Cu1B Cu 1 0.5 0.5 0.0172(3) Uani 1 d . .
Cu1C Cu 1 0 0 0.0151(2) Uani 1 d . .
V1 V 1.06059(8) 0.29266(7) -0.06542(6) 0.0128(2) Uani 1 d . .
V2 V 1.13729(8) 0.39299(7) 0.15476(6) 0.0141(2) Uani 1 d . .
V3 V 0.79866(9) 0.35110(8) -0.20987(6) 0.0163(2) Uani 1 d . .
V4 V 0.86385(8) 0.44604(7) 0.01392(6) 0.0119(2) Uani 1 d . .
V5 V 0.94637(8) 0.54979(8) 0.23353(6) 0.0146(2) Uani 1 d . .
O1 O 1.1247(4) 0.1749(3) -0.0337(3) 0.0170(7) Uani 1 d . .
O2 O 1.2106(4) 0.2787(3) 0.1880(3) 0.0210(8) Uani 1 d . .
O3 O 0.6773(4) 0.2752(4) -0.2805(3) 0.0242(8) Uani 1 d . .
O5 O 0.8806(4) 0.5474(3) 0.3264(3) 0.0188(8) Uani 1 d . .
O12 O 1.1870(3) 0.4065(3) 0.0263(2) 0.0139(7) Uani 1 d . .
O13 O 0.9035(4) 0.2422(3) -0.1469(3) 0.0175(7) Uani 1 d . .
O15 O 1.1274(4) 0.3257(3) -0.1696(3) 0.0184(8) Uani 1 d . .
O16 O 0.7413(3) 0.4982(3) -0.2192(3) 0.0166(7) Uani 1 d . .
O24 O 0.8115(3) 0.4592(3) 0.1207(3) 0.0164(7) Uani 1 d . .
O25 O 1.0353(4) 0.4156(3) 0.2418(3) 0.0170(7) Uani 1 d . .
O34 O 0.7464(4) 0.3695(3) -0.0755(3) 0.0175(7) Uani 1 d . .
O35 O 0.9026(4) 0.3671(3) -0.2946(3) 0.0185(8) Uani 1 d . .
O1C O 0.9808(3) 0.3266(3) 0.0477(3) 0.0146(7) Uani 1 d . .
O2C O 0.9675(3) 0.4568(3) -0.0964(2) 0.0134(7) Uani 1 d . .
N1C N 0.8225(5) 0.0660(4) -0.0374(4) 0.0262(11) Uani 1 d . .
H1C H 0.8347 0.1386 -0.0489 0.031 Uiso 1 calc . .
N1B N 0.8939(5) 0.3564(4) 0.4828(3) 0.0236(10) Uani 1 d . .
H1B H 0.9067 0.333 0.5453 0.028 Uiso 1 calc . .
N4A N 0.4170(5) 0.3618(6) -0.0874(4) 0.0375(14) Uani 1 d . .
H4A H 0.3301 0.3653 -0.0937 0.045 Uiso 1 calc . .
N4C N 1.0421(6) 0.0702(4) 0.1430(4) 0.0287(11) Uani 1 d . .
H4C H 1.0666 0.1433 0.1422 0.034 Uiso 1 calc . .
N1A N 0.5099(5) 0.5599(5) -0.1280(4) 0.0340(13) Uani 1 d . .
H1A H 0.594 0.5564 -0.1311 0.041 Uiso 1 calc . .
N4B N 0.8667(5) 0.5947(4) 0.5469(3) 0.0243(10) Uani 1 d . .
H4B H 0.8779 0.5865 0.6135 0.029 Uiso 1 calc . .
C3B C 1.0974(7) 0.2867(5) 0.4590(4) 0.0297(14) Uani 1 d . .
H3BA H 1.1271 0.2685 0.5281 0.036 Uiso 1 calc . .
H3BB H 1.1378 0.2368 0.417 0.036 Uiso 1 calc . .
C5B C 0.7268(6) 0.5686(6) 0.4965(4) 0.0294(14) Uani 1 d . .
H5BA H 0.7091 0.5833 0.4263 0.035 Uiso 1 calc . .
H5BB H 0.6744 0.6177 0.5289 0.035 Uiso 1 calc . .
C6B C 0.6889(6) 0.4469(7) 0.5013(5) 0.0377(16) Uani 1 d . .
H6BA H 0.5952 0.4371 0.4769 0.045 Uiso 1 calc . .
H6BB H 0.713 0.4316 0.5714 0.045 Uiso 1 calc . .
C5C C 0.9373(9) 0.0723(6) 0.1951(5) 0.0420(19) Uani 1 d . .
H5CA H 0.9702 0.1094 0.2631 0.05 Uiso 1 calc . .
H5CB H 0.9107 -0.0045 0.2001 0.05 Uiso 1 calc . .
C7B C 0.7507(6) 0.3601(6) 0.4404(4) 0.0318(14) Uani 1 d . .
H7BA H 0.7114 0.2862 0.4394 0.038 Uiso 1 calc . .
H7BB H 0.7329 0.3784 0.3712 0.038 Uiso 1 calc . .
C5A C 0.4561(7) 0.2513(7) -0.0524(6) 0.0452(19) Uani 1 d . .
H5AA H 0.5459 0.2407 -0.0531 0.054 Uiso 1 calc . .
H5AB H 0.4033 0.1924 -0.0994 0.054 Uiso 1 calc . .
C7A C 0.4725(6) 0.6793(7) -0.1357(6) 0.046(2) Uani 1 d . .
H7AA H 0.3831 0.6855 -0.1325 0.055 Uiso 1 calc . .
H7AB H 0.4776 0.7003 -0.2008 0.055 Uiso 1 calc . .
C3C C 1.1589(8) 0.0153(6) 0.2001(5) 0.0399(18) Uani 1 d . .
H3CA H 1.1334 -0.0555 0.22 0.048 Uiso 1 calc . .
H3CB H 1.2019 0.0637 0.2607 0.048 Uiso 1 calc . .
C2B C 0.9523(7) 0.2717(5) 0.4230(4) 0.0289(13) Uani 1 d . .
H2BA H 0.9235 0.2819 0.3518 0.035 Uiso 1 calc . .
H2BB H 0.9253 0.1962 0.4317 0.035 Uiso 1 calc . .
C2C C 0.7506(7) 0.0056(6) -0.1339(6) 0.0406(18) Uani 1 d . .
H2CA H 0.6794 0.0501 -0.1664 0.049 Uiso 1 calc . .
H2CB H 0.7148 -0.0655 -0.1225 0.049 Uiso 1 calc . .
C2A C 0.4319(6) 0.4862(8) -0.2135(5) 0.046(2) Uani 1 d . .
H2AA H 0.4645 0.4929 -0.2722 0.055 Uiso 1 calc . .
H2AB H 0.3427 0.5096 -0.2291 0.055 Uiso 1 calc . .
C6C C 0.8219(9) 0.1325(6) 0.1409(6) 0.047(2) Uani 1 d . .
H6CA H 0.8505 0.2063 0.1294 0.056 Uiso 1 calc . .
H6CB H 0.7627 0.1434 0.1836 0.056 Uiso 1 calc . .
C6A C 0.4422(7) 0.2393(7) 0.0531(7) 0.047(2) Uani 1 d . .
H6AA H 0.3523 0.2499 0.0533 0.056 Uiso 1 calc . .
H6AB H 0.4625 0.163 0.0686 0.056 Uiso 1 calc . .
C3A C 0.4357(6) 0.3664(8) -0.1911(6) 0.0445(19) Uani 1 d . .
H3AA H 0.5187 0.3359 -0.1942 0.053 Uiso 1 calc . .
H3AB H 0.3675 0.3217 -0.2406 0.053 Uiso 1 calc . .
C7C C 0.7495(7) 0.0692(6) 0.0399(7) 0.044(2) Uani 1 d . .
H7CA H 0.7298 -0.0075 0.0505 0.053 Uiso 1 calc . .
H7CB H 0.6677 0.1047 0.015 0.053 Uiso 1 calc . .
O1W O 0.5926(10) 0.0769(10) 0.2890(13) 0.072(5) Uani 0.5 d . .
O2W O 1.4298(6) 0.2296(6) 0.3501(5) 0.0369(16) Uani 0.7 d . .
O4W O 1.1966(12) 0.0055(10) -0.4355(8) 0.052(3) Uani 0.5 d . .
O8W O 0.7908(13) 0.1287(9) -0.4286(8) 0.050(3) Uani 0.5 d A 1
O9W O 0.953(2) 0.1354(12) -0.3870(11) 0.076(5) Uani 0.5 d B 2
O10W O 1.0602(11) 0.1494(7) -0.3393(7) 0.035(2) Uani 0.5 d C 1
O7W O 1.2051(15) 0.1506(12) -0.2844(10) 0.068(4) Uani 0.5 d D 2
O3W O 0.3709(12) 0.0722(11) -0.5350(6) 0.059(4) Uani 0.5 d . .
O6W O 0.5561(13) 0.0805(9) -0.3648(8) 0.037(3) Uani 0.4 d . .
O5W O 0.4427(15) 0.1317(14) -0.3302(11) 0.057(4) Uani 0.4 d . .

loop_
_atom_site_aniso_label
_atom_site_aniso_U_11
_atom_site_aniso_U_22
_atom_site_aniso_U_33
_atom_site_aniso_U_23
_atom_site_aniso_U_13
_atom_site_aniso_U_12
Cu1A 0.0161(6) 0.0508(8) 0.0367(7) 0.0373(6) 0.0131(5) 0.0125(5)
Cu1B 0.0182(5) 0.0249(6) 0.0085(5) 0.0030(4) 0.0029(4) 0.0043(4)
Cu1C 0.0180(5) 0.0154(5) 0.0140(5) 0.0045(4) 0.0068(4) 0.0042(4)
V1 0.0165(4) 0.0105(4) 0.0128(4) 0.0045(3) 0.0050(3) 0.0029(3)
V2 0.0154(4) 0.0144(4) 0.0139(4) 0.0059(3) 0.0045(3) 0.0027(3)
V3 0.0175(5) 0.0188(5) 0.0124(4) 0.0031(3) 0.0031(3) -0.0027(3)
V4 0.0120(4) 0.0140(4) 0.0104(4) 0.0041(3) 0.0030(3) 0.0002(3)
V5 0.0158(4) 0.0206(5) 0.0088(4) 0.0051(3) 0.0043(3) 0.0012(3)
O1 0.026(2) 0.0138(17) 0.0124(16) 0.0036(13) 0.0064(14) 0.0054(15)
O2 0.0197(19) 0.024(2) 0.0197(18) 0.0079(15) 0.0039(15) 0.0030(15)
O3 0.026(2) 0.028(2) 0.0173(18) 0.0013(15) 0.0039(16) -0.0076(17)
O5 0.0199(19) 0.028(2) 0.0106(16) 0.0061(14) 0.0065(14) 0.0023(15)
O12 0.0137(17) 0.0142(17) 0.0135(16) 0.0035(13) 0.0022(13) 0.0029(13)
O13 0.0235(19) 0.0171(18) 0.0133(16) 0.0041(14) 0.0066(14) 0.0005(15)
O15 0.0217(19) 0.0198(18) 0.0156(17) 0.0064(14) 0.0064(14) 0.0043(15)
O16 0.0161(17) 0.0194(18) 0.0139(16) 0.0036(14) 0.0030(13) -0.0027(14)
O24 0.0148(17) 0.0192(18) 0.0158(17) 0.0051(14) 0.0044(14) -0.0036(14)
O25 0.0168(18) 0.0246(19) 0.0108(16) 0.0054(14) 0.0043(14) 0.0000(15)
O34 0.0162(18) 0.0229(19) 0.0144(16) 0.0067(14) 0.0042(14) -0.0005(15)
O35 0.0206(19) 0.0221(19) 0.0129(16) 0.0047(14) 0.0034(14) 0.0001(15)
O1C 0.0151(17) 0.0145(17) 0.0143(16) 0.0054(13) 0.0028(13) -0.0005(14)
O2C 0.0147(17) 0.0145(17) 0.0118(15) 0.0052(13) 0.0038(13) 0.0003(14)
N1C 0.025(3) 0.017(2) 0.040(3) 0.014(2) 0.010(2) 0.0026(19)
N1B 0.029(3) 0.034(3) 0.0084(19) 0.0052(18) 0.0034(18) 0.003(2)
N4A 0.016(2) 0.059(4) 0.046(3) 0.034(3) 0.012(2) 0.011(2)
N4C 0.049(3) 0.021(2) 0.021(2) 0.0069(19) 0.015(2) -0.003(2)
N1A 0.012(2) 0.062(4) 0.038(3) 0.037(3) 0.013(2) 0.011(2)
N4B 0.025(3) 0.039(3) 0.0089(19) 0.0048(19) 0.0045(18) 0.008(2)
C3B 0.040(4) 0.031(3) 0.018(3) 0.006(2) 0.004(2) 0.017(3)
C5B 0.021(3) 0.058(4) 0.012(2) 0.014(3) 0.006(2) 0.016(3)
C6B 0.025(3) 0.070(5) 0.023(3) 0.015(3) 0.012(3) 0.001(3)
C5C 0.085(6) 0.021(3) 0.034(3) 0.002(3) 0.042(4) -0.004(3)
C7B 0.023(3) 0.050(4) 0.020(3) 0.011(3) 0.000(2) -0.010(3)
C5A 0.025(3) 0.057(5) 0.067(5) 0.038(4) 0.025(3) 0.021(3)
C7A 0.020(3) 0.070(5) 0.059(4) 0.059(4) 0.013(3) 0.017(3)
C3C 0.063(5) 0.022(3) 0.024(3) 0.007(2) -0.008(3) -0.012(3)
C2B 0.041(4) 0.027(3) 0.016(3) 0.002(2) 0.003(2) 0.003(3)
C2C 0.027(3) 0.028(3) 0.061(4) 0.025(3) -0.009(3) -0.002(3)
C2A 0.017(3) 0.095(6) 0.036(4) 0.044(4) 0.012(3) 0.013(3)
C6C 0.074(5) 0.018(3) 0.070(5) 0.008(3) 0.058(5) 0.010(3)
C6A 0.025(3) 0.053(5) 0.076(5) 0.048(4) 0.022(3) 0.020(3)
C3A 0.017(3) 0.082(6) 0.041(4) 0.026(4) 0.011(3) 0.012(3)
C7C 0.038(4) 0.026(3) 0.089(6) 0.035(4) 0.044(4) 0.020(3)
O1W 0.027(5) 0.045(6) 0.176(15) 0.072(8) 0.060(7) 0.027(5)
O2W 0.027(3) 0.044(4) 0.031(3) 0.013(3) -0.013(3) 0.010(3)
O4W 0.064(7) 0.055(7) 0.046(6) 0.013(5) 0.027(5) 0.021(6)
O8W 0.074(8) 0.044(6) 0.034(5) 0.007(4) 0.020(5) -0.011(6)
O9W 0.141(16) 0.050(8) 0.063(8) 0.016(6) 0.065(10) 0.020(9)
O10W 0.053(6) 0.019(4) 0.034(5) -0.004(4) 0.016(5) -0.007(4)
O7W 0.083(10) 0.060(8) 0.061(7) -0.008(6) 0.023(7) 0.002(7)
O3W 0.064(7) 0.092(9) 0.010(4) 0.004(5) -0.004(4) -0.064(7)
O6W 0.053(8) 0.024(5) 0.027(5) 0.006(4) -0.003(5) -0.005(5)
O5W 0.045(8) 0.063(10) 0.052(8) -0.016(7) 0.005(6) -0.023(7)

loop_
_atom_type_symbol
_atom_type_description
_atom_type_scat_dispersion_real
_atom_type_scat_dispersion_imag
_atom_type_scat_source
C C 0.0181 0.0091 'International Tables Vol C Tables 4.2.6.8 and 6.1.1.4'
H H 0 0 'International Tables Vol C Tables 4.2.6.8 and 6.1.1.4'
Cu Cu -1.9646 0.5888 'International Tables Vol C Tables 4.2.6.8 and 6.1.1.4'
N N 0.0311 0.018 'International Tables Vol C Tables 4.2.6.8 and 6.1.1.4'
O O 0.0492 0.0322 'International Tables Vol C Tables 4.2.6.8 and 6.1.1.4'
V V 0.0687 2.1097 'International Tables Vol C Tables 4.2.6.8 and 6.1.1.4'

loop_
_exptl_crystal_face_index_h
_exptl_crystal_face_index_k
_exptl_crystal_face_index_l
_exptl_crystal_face_perp_dist
-2 3 8 0.0359
1 -2 8 0.0322
4 -6 2 0.0452
7 0 0 0.0169
1 0 -9 0.0331
-7 0 1 0.0148
0 8 -2 0.0775

loop_
_geom_angle_atom_site_label_1
_geom_angle_atom_site_label_2
_geom_angle_atom_site_label_3
_geom_angle
_geom_angle_site_symmetry_1
_geom_angle_site_symmetry_3
N4A Cu1A N4A 179.9990(10) . 2_665
N4A Cu1A N1A 85.9(2) 2_665 2_665
N4A Cu1A N1A 85.9(2) . .
N4A Cu1A N1A 94.1(2) . 2_665
N4A Cu1A N1A 94.1(2) 2_665 .
N1A Cu1A N1A 179.9990(10) 2_665 .
N1B Cu1B N1B 180.0000(10) 2_766 .
N1B Cu1B N4B 86.4(2) . 2_766
N1B Cu1B N4B 93.6(2) 2_766 2_766
N1B Cu1B N4B 93.6(2) . .
N1B Cu1B N4B 86.4(2) 2_766 .
N4B Cu1B N4B 180.0(2) . 2_766
N1C Cu1C N1C 179.9990(10) 2_755 .
N4C Cu1C N1C 94.0(2) . .
N4C Cu1C N1C 86.0(2) . 2_755
N4C Cu1C N1C 86.0(2) 2_755 .
N4C Cu1C N1C 94.0(2) 2_755 2_755
N4C Cu1C N4C 180 2_755 .
V2 V1 V3 120.52(4) . .
V2 V1 V5 119.04(3) . 2_765
V5 V1 V3 58.85(3) 2_765 .
O1 V1 V2 90.56(12) . .
O1 V1 V3 133.20(14) . .
O1 V1 V5 137.37(13) . 2_765
O1 V1 O12 102.16(17) . .
O1 V1 O13 100.88(18) . .
O1 V1 O15 104.26(18) . .
O1 V1 O1C 98.38(17) . .
O1 V1 O2C 175.02(16) . .
O12 V1 V2 40.29(10) . .
O12 V1 V3 124.35(11) . .
O12 V1 V5 86.25(10) . 2_765
O12 V1 O2C 76.40(13) . .
O13 V1 V2 130.60(12) . .
O13 V1 V3 32.44(12) . .
O13 V1 V5 83.13(12) . 2_765
O13 V1 O12 155.12(16) . .
O13 V1 O15 94.53(17) . .
O13 V1 O1C 89.99(16) . .
O13 V1 O2C 79.84(15) . .
O15 V1 V2 129.09(12) . .
O15 V1 V3 83.37(12) . .
O15 V1 V5 33.47(12) . 2_765
O15 V1 O12 88.80(16) . .
O15 V1 O1C 155.60(16) . .
O15 V1 O2C 80.54(15) . .
O1C V1 V2 40.64(10) . .
O1C V1 V3 87.78(10) . .
O1C V1 V5 124.17(11) . 2_765
O1C V1 O12 77.52(14) . .
O1C V1 O2C 76.67(14) . .
O2C V1 V2 85.30(9) . .
O2C V1 V3 47.95(9) . .
O2C V1 V5 47.54(9) . 2_765
V1 V2 V3 120.34(3) . 2_765
V1 V2 V5 118.74(3) . .
V3 V2 V5 59.11(3) 2_765 .
O2 V2 V1 90.54(14) . .
O2 V2 V3 135.16(14) . 2_765
O2 V2 V5 135.63(14) . .
O2 V2 O12 99.98(17) . .
O2 V2 O16 102.04(19) . 2_765
O2 V2 O25 102.72(19) . .
O2 V2 O1C 100.35(17) . .
O2 V2 O2C 175.38(17) . 2_765
O12 V2 V1 40.33(10) . .
O12 V2 V3 87.89(10) . 2_765
O12 V2 V5 124.09(11) . .
O12 V2 O1C 76.61(14) . .
O12 V2 O2C 76.48(14) . 2_765
O16 V2 V1 130.31(12) 2_765 .
O16 V2 V3 33.40(12) 2_765 2_765
O16 V2 V5 84.34(12) 2_765 .
O16 V2 O12 90.00(15) 2_765 .
O16 V2 O25 95.42(17) 2_765 .
O16 V2 O1C 155.59(16) 2_765 .
O16 V2 O2C 81.07(15) 2_765 2_765
O25 V2 V1 128.64(12) . .
O25 V2 V3 83.43(12) . 2_765
O25 V2 V5 33.10(12) . .
O25 V2 O12 154.97(16) . .
O25 V2 O1C 89.01(15) . .
O25 V2 O2C 80.25(15) . 2_765
O1C V2 V1 39.64(10) . .
O1C V2 V3 124.31(11) . 2_765
O1C V2 V5 86.46(11) . .
O1C V2 O2C 76.03(14) . 2_765
O2C V2 V1 84.84(9) 2_765 .
O2C V2 V3 48.29(9) 2_765 2_765
O2C V2 V5 47.67(9) 2_765 .
V2 V3 V1 91.55(3) 2_765 .
V4 V3 V1 60.86(3) . .
V4 V3 V2 61.58(3) . 2_765
V5 V3 V1 60.57(3) 2_765 .
V5 V3 V2 60.63(3) 2_765 2_765
V5 V3 V4 91.60(3) 2_765 .
O3 V3 V1 133.07(16) . .
O3 V3 V2 135.33(16) . 2_765
O3 V3 V4 131.96(15) . .
O3 V3 V5 136.40(15) . 2_765
O3 V3 O13 101.6(2) . .
O3 V3 O16 103.3(2) . .
O3 V3 O34 100.68(18) . .
O3 V3 O35 102.86(19) . .
O3 V3 O2C 175.14(17) . .
O13 V3 V1 31.62(12) . .
O13 V3 V2 122.80(12) . 2_765
O13 V3 V4 77.55(11) . .
O13 V3 V5 84.08(12) . 2_765
O13 V3 O16 153.25(16) . .
O13 V3 O34 82.53(16) . .
O13 V3 O2C 76.84(14) . .
O16 V3 V1 123.33(11) . .
O16 V3 V2 32.22(11) . 2_765
O16 V3 V4 78.53(11) . .
O16 V3 V5 84.81(11) . 2_765
O16 V3 O34 83.25(16) . .
O16 V3 O2C 77.60(14) . .
O34 V3 V1 81.06(11) . .
O34 V3 V2 81.77(11) . 2_765
O34 V3 V4 31.29(10) . .
O34 V3 V5 122.89(11) . 2_765
O34 V3 O2C 74.61(13) . .
O35 V3 V1 81.97(12) . .
O35 V3 V2 82.46(12) . 2_765
O35 V3 V4 125.14(12) . .
O35 V3 V5 33.54(11) . 2_765
O35 V3 O13 91.46(17) . .
O35 V3 O16 92.59(17) . .
O35 V3 O34 156.42(16) . .
O35 V3 O2C 81.82(14) . .
O2C V3 V1 45.74(9) . .
O2C V3 V2 45.96(9) . 2_765
O2C V3 V4 43.32(9) . .
O2C V3 V5 48.28(9) . 2_765
V5 V4 V3 175.64(4) . .
O12 V4 V3 89.54(10) 2_765 .
O12 V4 V5 89.03(10) 2_765 .
O12 V4 O2C 80.64(14) 2_765 .
O12 V4 O2C 80.39(14) 2_765 2_765
O24 V4 V3 145.46(12) . .
O24 V4 V5 38.85(12) . .
O24 V4 O12 96.09(17) . 2_765
O24 V4 O1C 97.97(17) . .
O24 V4 O2C 87.71(15) . 2_765
O24 V4 O2C 165.61(15) . .
O34 V4 V3 39.19(12) . .
O34 V4 V5 145.13(13) . .
O34 V4 O12 97.18(17) . 2_765
O34 V4 O24 106.28(18) . .
O34 V4 O1C 97.56(17) . .
O34 V4 O2C 88.06(15) . .
O34 V4 O2C 166.00(16) . 2_765
O1C V4 V3 89.91(11) . .
O1C V4 V5 89.71(10) . .
O1C V4 O12 155.87(16) . 2_765
O1C V4 O2C 80.89(14) . .
O1C V4 O2C 80.69(14) . 2_765
O2C V4 V3 126.81(10) 2_765 .
O2C V4 V3 48.88(9) . .
O2C V4 V5 126.79(10) . .
O2C V4 V5 48.86(9) 2_765 .
O2C V4 O2C 77.94(14) . 2_765
V2 V5 V1 91.35(3) . 2_765
V3 V5 V1 60.59(3) 2_765 2_765
V3 V5 V2 60.27(3) 2_765 .
V4 V5 V1 61.96(3) . 2_765
V4 V5 V2 61.90(3) . .
V4 V5 V3 92.72(3) . 2_765
O5 V5 V1 135.70(15) . 2_765
O5 V5 V2 132.94(15) . .
O5 V5 V3 134.52(14) . 2_765
O5 V5 V4 132.71(14) . .
O5 V5 O15 103.30(19) . 2_765
O5 V5 O24 101.10(17) . .
O5 V5 O25 101.01(18) . .
O5 V5 O35 101.25(18) . 2_765
O5 V5 O2C 176.44(17) . 2_765
O15 V5 V1 32.56(11) 2_765 2_765
O15 V5 V2 123.69(12) 2_765 .
O15 V5 V3 84.27(12) 2_765 2_765
O15 V5 V4 79.48(11) 2_765 .
O15 V5 O24 83.97(16) 2_765 .
O15 V5 O2C 77.89(14) 2_765 2_765
O24 V5 V1 82.22(10) . 2_765
O24 V5 V2 82.88(11) . .
O24 V5 V3 124.36(11) . 2_765
O24 V5 V4 31.64(10) . .
O24 V5 O2C 75.62(13) . 2_765
O25 V5 V1 123.21(11) . 2_765
O25 V5 V2 32.13(11) . .
O25 V5 V3 83.74(12) . 2_765
O25 V5 V4 78.91(11) . .
O25 V5 O15 154.68(16) . 2_765
O25 V5 O24 84.54(16) . .
O25 V5 O2C 77.44(14) . 2_765
O35 V5 V1 81.82(12) 2_765 2_765
O35 V5 V2 81.96(13) 2_765 .
O35 V5 V3 33.29(11) 2_765 2_765
O35 V5 V4 126.02(12) 2_765 .
O35 V5 O15 90.88(17) 2_765 2_765
O35 V5 O24 157.65(16) 2_765 .
O35 V5 O25 91.23(17) 2_765 .
O35 V5 O2C 82.04(14) 2_765 2_765
O2C V5 V1 45.78(9) 2_765 2_765
O2C V5 V2 45.81(9) 2_765 .
O2C V5 V3 48.74(9) 2_765 2_765
O2C V5 V4 43.98(9) 2_765 .
V2 O12 V1 99.38(16) . .
V4 O12 V1 107.47(16) 2_765 .
V4 O12 V2 106.76(17) 2_765 .
V1 O13 V3 115.9(2) . .
V1 O15 V5 114.0(2) . 2_765
V2 O16 V3 114.38(19) 2_765 .
V4 O24 V5 109.50(18) . .
V2 O25 V5 114.77(19) . .
V4 O34 V3 109.52(19) . .
V3 O35 V5 113.16(19) . 2_765
V1 O1C V2 99.72(16) . .
V4 O1C V1 107.41(16) . .
V4 O1C V2 107.38(17) . .
V1 O2C V3 86.31(12) . .
V1 O2C V5 86.68(12) . 2_765
V2 O2C V1 170.12(17) 2_765 .
V2 O2C V3 85.75(12) 2_765 .
V2 O2C V5 86.52(12) 2_765 2_765
V4 O2C V1 92.28(13) . .
V4 O2C V1 93.49(13) 2_765 .
V4 O2C V2 93.34(13) 2_765 2_765
V4 O2C V2 93.28(14) . 2_765
V4 O2C V3 87.80(12) . .
V4 O2C V3 170.13(17) 2_765 .
V4 O2C V4 102.06(14) . 2_765
V4 O2C V5 170.77(18) . 2_765
V4 O2C V5 87.16(12) 2_765 2_765
V5 O2C V3 82.97(11) 2_765 .
C2C N1C Cu1C 107.2(4) . .
C2C N1C C7C 112.6(6) . .
C7C N1C Cu1C 115.9(4) . .
C7B N1B Cu1B 117.9(4) . .
C2B N1B Cu1B 106.7(4) . .
C2B N1B C7B 111.7(5) . .
C5A N4A Cu1A 118.0(5) . .
C5A N4A C3A 109.4(6) . .
C3A N4A Cu1A 108.8(5) . .
C5C N4C Cu1C 117.6(4) . .
C5C N4C C3C 111.6(5) . .
C3C N4C Cu1C 107.4(4) . .
C7A N1A Cu1A 114.8(4) . .
C2A N1A Cu1A 109.1(4) . .
C2A N1A C7A 110.8(5) . .
C3B N4B Cu1B 106.4(4) 2_766 .
C3B N4B C5B 111.2(5) 2_766 .
C5B N4B Cu1B 118.3(4) . .
N4B C3B C2B 108.2(5) 2_766 .
N4B C5B C6B 111.8(5) . .
C5B C6B C7B 114.8(5) . .
N4C C5C C6C 112.1(5) . .
N1B C7B C6B 112.5(5) . .
N4A C5A C6A 113.3(7) . .
N1A C7A C6A 113.0(5) . 2_665
N4C C3C C2C 108.7(5) . 2_755
N1B C2B C3B 108.5(5) . .
N1C C2C C3C 108.9(5) . 2_755
N1A C2A C3A 111.1(5) . .
C5C C6C C7C 113.1(5) . .
C7A C6A C5A 114.7(6) 2_665 .
C2A C3A N4A 108.7(7) . .
N1C C7C C6C 113.6(6) . .

loop_
_geom_bond_atom_site_label_1
_geom_bond_atom_site_label_2
_geom_bond_distance
_geom_bond_site_symmetry_2
Cu1A N4A 1.992(7) .
Cu1A N4A 1.992(7) 2_665
Cu1A N1A 1.995(5) .
Cu1A N1A 1.995(5) 2_665
Cu1B N1B 2.001(5) .
Cu1B N1B 2.001(5) 2_766
Cu1B N4B 2.021(5) .
Cu1B N4B 2.021(5) 2_766
Cu1C N1C 2.020(5) 2_755
Cu1C N1C 2.020(5) .
Cu1C N4C 1.997(5) 2_755
Cu1C N4C 1.997(5) .
V1 V2 3.0456(12) .
V1 V3 3.1146(12) .
V1 V5 3.1139(12) 2_765
V1 O1 1.620(4) .
V1 O12 1.998(4) .
V1 O13 1.816(4) .
V1 O15 1.834(4) .
V1 O1C 1.971(4) .
V1 O2C 2.235(3) .
V2 V3 3.0960(13) 2_765
V2 V5 3.1071(12) .
V2 O2 1.626(4) .
V2 O12 1.996(4) .
V2 O16 1.812(4) 2_765
V2 O25 1.820(4) .
V2 O1C 2.013(3) .
V2 O2C 2.232(3) 2_765
V3 V2 3.0960(13) 2_765
V3 V4 3.0743(11) .
V3 V5 3.0597(13) 2_765
V3 O3 1.608(4) .
V3 O13 1.858(4) .
V3 O16 1.871(4) .
V3 O34 2.061(4) .
V3 O35 1.827(4) .
V3 O2C 2.318(3) .
V4 V5 3.0519(11) .
V4 O12 1.939(4) 2_765
V4 O24 1.699(4) .
V4 O34 1.694(4) .
V4 O1C 1.918(4) .
V4 O2C 2.122(3) 2_765
V4 O2C 2.111(3) .
V5 V1 3.1139(12) 2_765
V5 V3 3.0597(13) 2_765
V5 O5 1.613(4) .
V5 O15 1.880(4) 2_765
V5 O24 2.031(4) .
V5 O25 1.869(4) .
V5 O35 1.839(4) 2_765
V5 O2C 2.301(3) 2_765
O12 V4 1.939(4) 2_765
O15 V5 1.880(4) 2_765
O16 V2 1.812(4) 2_765
O35 V5 1.839(4) 2_765
O2C V2 2.232(3) 2_765
O2C V4 2.122(3) 2_765
O2C V5 2.301(3) 2_765
N1C C2C 1.464(9) .
N1C C7C 1.472(9) .
N1B C7B 1.490(8) .
N1B C2B 1.484(8) .
N4A C5A 1.477(9) .
N4A C3A 1.499(9) .
N4C C5C 1.476(9) .
N4C C3C 1.488(9) .
N1A C7A 1.490(10) .
N1A C2A 1.457(11) .
N4B C3B 1.478(8) 2_766
N4B C5B 1.488(8) .
C3B N4B 1.478(8) 2_766
C3B C2B 1.501(9) .
C5B C6B 1.515(11) .
C6B C7B 1.530(10) .
C5C C6C 1.497(12) .
C5A C6A 1.520(11) .
C7A C6A 1.513(13) 2_665
C3C C2C 1.498(12) 2_755
C2C C3C 1.498(12) 2_755
C2A C3A 1.492(12) .
C6C C7C 1.524(12) .
C6A C7A 1.513(13) 2_665
O6W O5W 1.52(2) .
